data_4338236
loop_
_publ_author_name
'Kato, Chika Nozaki'
'Kashiwagi, Toshifumi'
'Unno, Wataru'
'Nakagawa, Miyuki'
'Uno, Hidemitsu'

_publ_section_title
;
 Syntheses and Molecular Structures of Monomeric and Hydrogen-Bonded
 Dimeric Dawson-Type Trialuminum-Substituted Polyoxotungstates Derived
 under Acidic and Basic Conditions.
;
_journal_issue 10
_journal_name_full 'Inorganic chemistry'
_journal_page_first 4824
_journal_page_last 4832
_journal_paper_doi 10.1021/ic402650g
_journal_volume 53
_journal_year 2014
_chemical_formula_moiety 'Al3 H7 O62 P2 W15, 7(C4 H12 N), Na'
_chemical_formula_sum 'C28 H91 Al3 N7 Na O62 P2 W15'
_chemical_formula_weight 4441.67
_space_group_IT_number 15
_symmetry_cell_setting monoclinic
_symmetry_Int_Tables_number 15
_symmetry_space_group_name_Hall '-C 2yc'
_symmetry_space_group_name_H-M 'C 1 2/c 1'
_atom_sites_solution_hydrogens geom
_atom_sites_solution_primary direct
_atom_sites_solution_secondary difmap
_cell_angle_alpha 90.0000
_cell_angle_beta 114.237(6)
_cell_angle_gamma 90.0000
_cell_formula_units_Z 8
_cell_length_a 58.56(3)
_cell_length_b 14.871(7)
_cell_length_c 25.739(13)
_cell_measurement_reflns_used 16654
_cell_measurement_temperature 100
_cell_measurement_theta_max 29.20
_cell_measurement_theta_min 6.78
_cell_volume 20439(18)
_computing_cell_refinement CrystalClear
_computing_data_collection 'CrystalClear (Rigaku Inc., 2008)'
_computing_data_reduction CrystalClear
_computing_molecular_graphics 'CrystalStructure 4.0'
_computing_publication_material 'CrystalStructure 4.0 (Rigaku, 2010)'
_computing_structure_refinement 'SHELXL97 (Sheldrick, 2008)'
_computing_structure_solution 'SIR2004 (Burla, et al., 2005)'
_diffrn_ambient_temperature 100
_diffrn_detector_area_resol_mean 7.111
_diffrn_measured_fraction_theta_full 0.999
_diffrn_measured_fraction_theta_max 0.998
_diffrn_measurement_device_type 'Rigaku Saturn724'
_diffrn_measurement_method \w
_diffrn_radiation_type 'Mo K\a'
_diffrn_radiation_wavelength 0.71075
_diffrn_reflns_av_R_equivalents 0.0999
_diffrn_reflns_av_unetI/netI 0.0535
_diffrn_reflns_Laue_measured_fraction_full 0.999
_diffrn_reflns_Laue_measured_fraction_max 0.998
_diffrn_reflns_limit_h_max 76
_diffrn_reflns_limit_h_min -76
_diffrn_reflns_limit_k_max 19
_diffrn_reflns_limit_k_min -19
_diffrn_reflns_limit_l_max 33
_diffrn_reflns_limit_l_min -33
_diffrn_reflns_number 200732
_diffrn_reflns_point_group_measured_fraction_full 0.999
_diffrn_reflns_point_group_measured_fraction_max 0.998
_diffrn_reflns_theta_full 25.242
_diffrn_reflns_theta_max 27.500
_diffrn_reflns_theta_min 1.421
_exptl_absorpt_coefficient_mu 16.974
_exptl_absorpt_correction_T_max 0.844
_exptl_absorpt_correction_T_min 0.625
_exptl_absorpt_correction_type numerical
_exptl_absorpt_process_details 'NUMABS (Rigaku, 1999)'
_exptl_crystal_colour colorless
_exptl_crystal_density_diffrn 2.887
_exptl_crystal_density_method 'not measured'
_exptl_crystal_description platelet
_exptl_crystal_F_000 15952.00
_exptl_crystal_size_max 0.040
_exptl_crystal_size_mid 0.020
_exptl_crystal_size_min 0.010
_platon_squeeze_details
;
;
_refine_diff_density_max 4.190
_refine_diff_density_min -3.020
_refine_ls_extinction_method none
_refine_ls_goodness_of_fit_ref 1.243
_refine_ls_hydrogen_treatment constr
_refine_ls_number_parameters 1065
_refine_ls_number_reflns 23451
_refine_ls_number_restraints 2010
_refine_ls_restrained_S_all 1.199
_refine_ls_R_factor_all 0.1055
_refine_ls_R_factor_gt 0.0921
_refine_ls_shift/su_max 0.001
_refine_ls_shift/su_mean 0.000
_refine_ls_structure_factor_coef Fsqd
_refine_ls_weighting_details 'w = 1/[\s^2^(Fo^2^)+(0.0504P)^2^+1915.5951P] where P=(Fo^2^+2Fc^2^)/3'
_refine_ls_weighting_scheme calc
_refine_ls_wR_factor_gt 0.1840
_refine_ls_wR_factor_ref 0.1913
_reflns_number_gt 21325
_reflns_number_total 23453
_reflns_threshold_expression F^2^>2.0\s(F^2^)
_cod_data_source_file ic402650g_si_003.cif
_cod_data_source_block ProfKato
_cod_depositor_comments 'Adding full bibliography for 4338236--4338237.cif.'
_cod_original_cell_volume 20439(17)
_cod_database_code 4338236
_shelxl_version_number 2013-2

loop_
_symmetry_equiv_pos_site_id
_symmetry_equiv_pos_as_xyz
1 +X,+Y,+Z
2 -X,+Y,1/2-Z
3 -X,-Y,-Z
4 +X,-Y,1/2+Z
5 1/2+X,1/2+Y,+Z
6 1/2-X,1/2+Y,1/2-Z
7 1/2-X,1/2-Y,-Z
8 1/2+X,1/2-Y,1/2+Z

loop_
_atom_site_label
_atom_site_type_symbol
_atom_site_fract_x
_atom_site_fract_y
_atom_site_fract_z
_atom_site_U_iso_or_equiv
_atom_site_adp_type
_atom_site_occupancy
_atom_site_site_symmetry_order
_atom_site_calc_flag
_atom_site_refinement_flags_posn
_atom_site_refinement_flags_adp
W1 W 0.42519(2) 0.01757(6) 0.53861(4) 0.03559(19) Uani 1 1 d . U
W2 W 0.44085(2) 0.20084(6) 0.48441(3) 0.03441(19) Uani 1 1 d . U
W3 W 0.42951(2) 0.42146(6) 0.52665(3) 0.03072(18) Uani 1 1 d . U
W4 W 0.40343(2) 0.44355(5) 0.62067(3) 0.02773(16) Uani 1 1 d . U
W5 W 0.38650(2) 0.24632(6) 0.67779(3) 0.02891(17) Uani 1 1 d . U
W6 W 0.39708(2) 0.04115(5) 0.63885(3) 0.03267(18) Uani 1 1 d . U
W7 W 0.36115(2) 0.01802(6) 0.41477(4) 0.03585(19) Uani 1 1 d . U
W8 W 0.37664(2) 0.20111(6) 0.36109(3) 0.0359(2) Uani 1 1 d . U
W9 W 0.36490(2) 0.42804(6) 0.40437(3) 0.03184(18) Uani 1 1 d . U
W10 W 0.33891(2) 0.44902(5) 0.49798(3) 0.02698(16) Uani 1 1 d . U
W11 W 0.32147(2) 0.24731(5) 0.55789(3) 0.02730(17) Uani 1 1 d . U
W12 W 0.33238(2) 0.04266(5) 0.51828(3) 0.03114(18) Uani 1 1 d . U
W13 W 0.29546(2) 0.10009(6) 0.36589(3) 0.03413(19) Uani 1 1 d . U
W14 W 0.31112(2) 0.28563(6) 0.31065(3) 0.0365(2) Uani 1 1 d . U
W15 W 0.28456(2) 0.30862(6) 0.40585(3) 0.03122(18) Uani 1 1 d . U
P1 P 0.41439(8) 0.2291(3) 0.58230(19) 0.0240(9) Uani 1 1 d . U
P2 P 0.34671(8) 0.2304(3) 0.45403(18) 0.0232(9) Uani 1 1 d . U
Al1 Al 0.46000(12) 0.1076(4) 0.6769(3) 0.0369(13) Uani 1 1 d . U
Al2 Al 0.47407(10) 0.2761(4) 0.6264(3) 0.0324(12) Uani 1 1 d . U
Al3 Al 0.45031(11) 0.2962(4) 0.7124(2) 0.0295(12) Uani 1 1 d . U
Na1 Na 0.2818(5) 0.3218(19) 0.6711(10) 0.172(9) Uani 1 1 d . U
O1 O 0.4860(2) 0.1644(10) 0.6642(6) 0.036(3) Uani 1 1 d . U
H1 H 0.4912 0.1299 0.6455 0.054 Uiso 1 1 calc R U
O2 O 0.4780(2) 0.3294(9) 0.6954(5) 0.029(2) Uani 1 1 d . U
H2 H 0.4800 0.3851 0.6937 0.044 Uiso 1 1 calc R U
O3 O 0.4656(3) 0.1839(9) 0.7383(6) 0.035(3) Uani 1 1 d . U
H3 H 0.4810 0.1915 0.7567 0.052 Uiso 1 1 calc R U
O4 O 0.4779(3) 0.0096(10) 0.7156(7) 0.045(3) Uani 1 1 d . U
H4 H 0.4781 0.0085 0.7484 0.067 Uiso 1 1 calc R U
O5 O 0.5047(2) 0.3110(12) 0.6291(6) 0.041(3) Uani 1 1 d . U
H5 H 0.5038 0.3155 0.5958 0.062 Uiso 1 1 calc R U
O6 O 0.4602(2) 0.3515(10) 0.7810(6) 0.039(3) Uani 1 1 d . U
H6O1 H 0.4704 0.3097 0.8111 0.058 Uiso 1 1 d . U
H6O2 H 0.4452 0.3681 0.7874 0.058 Uiso 1 1 d . U
O7 O 0.4494(2) 0.0494(9) 0.6060(6) 0.036(3) Uani 1 1 d . U
O8 O 0.4638(2) 0.2189(9) 0.5542(5) 0.031(3) Uani 1 1 d . U
O9 O 0.4561(2) 0.3757(9) 0.5855(5) 0.032(3) Uani 1 1 d . U
O10 O 0.4313(2) 0.3975(9) 0.6706(5) 0.029(2) Uani 1 1 d . U
O11 O 0.4194(2) 0.2573(9) 0.7117(5) 0.031(3) Uani 1 1 d . U
O12 O 0.4301(2) 0.0663(9) 0.6775(6) 0.034(3) Uani 1 1 d . U
O13 O 0.4413(2) 0.2268(9) 0.6334(5) 0.028(2) Uani 1 1 d . U
O14 O 0.4159(2) 0.1717(9) 0.5344(6) 0.032(3) Uani 1 1 d . U
O15 O 0.4076(2) 0.3279(9) 0.5630(5) 0.026(2) Uani 1 1 d . U
O16 O 0.3960(2) 0.1888(8) 0.6039(5) 0.024(2) Uani 1 1 d . U
O17 O 0.4407(2) 0.0730(9) 0.4940(6) 0.033(3) Uani 1 1 d . U
O18 O 0.4288(2) 0.3216(9) 0.4800(5) 0.030(2) Uani 1 1 d . U
O19 O 0.4192(3) 0.4961(9) 0.5746(6) 0.036(3) Uani 1 1 d . U
O20 O 0.3842(2) 0.3588(9) 0.6412(5) 0.029(2) Uani 1 1 d . U
O21 O 0.3871(2) 0.1181(9) 0.6857(5) 0.032(3) Uani 1 1 d . U
O22 O 0.4023(2) 0.0077(9) 0.5729(6) 0.034(3) Uani 1 1 d . U
O23 O 0.4324(3) -0.0926(11) 0.5333(7) 0.049(4) Uani 1 1 d . U
O24 O 0.4591(3) 0.2068(11) 0.4457(7) 0.047(4) Uani 1 1 d . U
O25 O 0.4434(3) 0.5026(11) 0.5018(6) 0.042(3) Uani 1 1 d . U
O26 O 0.4009(2) 0.5395(9) 0.6553(6) 0.035(3) Uani 1 1 d . U
O27 O 0.3781(3) 0.2738(11) 0.7334(6) 0.040(3) Uani 1 1 d . U
O28 O 0.3953(3) -0.0626(10) 0.6660(6) 0.044(3) Uani 1 1 d . U
O29 O 0.3946(2) 0.0182(9) 0.4663(6) 0.036(3) Uani 1 1 d . U
O30 O 0.4081(2) 0.1824(10) 0.4179(6) 0.034(3) Uani 1 1 d . U
O31 O 0.3945(2) 0.4415(9) 0.4664(5) 0.032(3) Uani 1 1 d . U
O32 O 0.3714(2) 0.4605(9) 0.5509(6) 0.033(3) Uani 1 1 d . U
O33 O 0.3513(2) 0.2299(9) 0.6184(5) 0.029(3) Uani 1 1 d . U
O34 O 0.3603(2) 0.0453(9) 0.5841(6) 0.032(3) Uani 1 1 d . U
O35 O 0.3686(3) 0.0747(10) 0.3576(5) 0.040(3) Uani 1 1 d . U
O36 O 0.3775(2) 0.3221(10) 0.3824(5) 0.035(3) Uani 1 1 d . U
O37 O 0.3467(2) 0.4961(9) 0.4371(6) 0.035(3) Uani 1 1 d . U
O38 O 0.3324(2) 0.3607(9) 0.5438(6) 0.032(3) Uani 1 1 d . U
O39 O 0.3155(2) 0.1205(9) 0.5489(5) 0.032(3) Uani 1 1 d . U
O40 O 0.3507(2) 0.0107(9) 0.4753(6) 0.035(3) Uani 1 1 d . U
O41 O 0.3580(3) -0.0913(11) 0.3916(7) 0.051(4) Uani 1 1 d . U
O42 O 0.3843(3) 0.2098(11) 0.3022(6) 0.047(4) Uani 1 1 d . U
O43 O 0.3682(3) 0.5081(10) 0.3600(6) 0.041(3) Uani 1 1 d . U
O44 O 0.3260(2) 0.5430(9) 0.5125(5) 0.034(3) Uani 1 1 d . U
O45 O 0.3031(2) 0.2755(10) 0.5927(6) 0.038(3) Uani 1 1 d . U
O46 O 0.3203(3) -0.0604(9) 0.5263(7) 0.043(3) Uani 1 1 d . U
O47 O 0.3636(2) 0.1734(9) 0.4351(5) 0.028(2) Uani 1 1 d . U
O48 O 0.3553(2) 0.3300(9) 0.4648(5) 0.031(2) Uani 1 1 d . U
O49 O 0.3437(2) 0.1895(8) 0.5055(5) 0.026(2) Uani 1 1 d . U
O50 O 0.3194(2) 0.2316(9) 0.4024(5) 0.032(2) Uani 1 1 d . U
O51 O 0.3252(3) 0.0508(10) 0.3704(6) 0.039(3) Uani 1 1 d . U
O52 O 0.3398(3) 0.2228(11) 0.3193(5) 0.040(3) Uani 1 1 d . U
O53 O 0.3324(2) 0.3810(10) 0.3494(5) 0.036(3) Uani 1 1 d . U
O54 O 0.3077(2) 0.4033(9) 0.4376(5) 0.031(2) Uani 1 1 d . U
O55 O 0.2955(2) 0.2613(9) 0.4786(6) 0.032(3) Uani 1 1 d . U
O56 O 0.3055(2) 0.0696(9) 0.4423(6) 0.032(3) Uani 1 1 d . U
O57 O 0.2935(3) 0.1737(11) 0.3016(6) 0.041(3) Uani 1 1 d . U
O58 O 0.2858(3) 0.3325(10) 0.3317(6) 0.041(3) Uani 1 1 d . U
O59 O 0.2733(2) 0.1904(10) 0.3745(5) 0.035(3) Uani 1 1 d . U
O60 O 0.2990(3) 0.3193(12) 0.2408(6) 0.053(4) Uani 1 1 d . U
O61 O 0.2569(3) 0.3586(10) 0.3952(6) 0.039(3) Uani 1 1 d . U
O62 O 0.2744(3) 0.0170(11) 0.3321(6) 0.047(4) Uani 1 1 d . U
N1 N 0.2543(3) 0.4736(10) 0.5242(7) 0.044(4) Uani 1 1 d D U
C1 C 0.2790(3) 0.4889(15) 0.5243(10) 0.046(5) Uani 1 1 d D U
H1A H 0.2793 0.4641 0.4893 0.069 Uiso 1 1 calc R U
H1B H 0.2918 0.4593 0.5574 0.069 Uiso 1 1 calc R U
H1C H 0.2824 0.5537 0.5261 0.069 Uiso 1 1 calc R U
C2 C 0.2531(5) 0.5119(18) 0.5754(10) 0.072(7) Uani 1 1 d D U
H2A H 0.2363 0.5025 0.5741 0.109 Uiso 1 1 calc R U
H2B H 0.2567 0.5764 0.5772 0.109 Uiso 1 1 calc R U
H2C H 0.2655 0.4822 0.6093 0.109 Uiso 1 1 calc R U
C3 C 0.2368(5) 0.5255(18) 0.4745(11) 0.083(8) Uani 1 1 d D U
H3A H 0.2197 0.5192 0.4720 0.124 Uiso 1 1 calc R U
H3B H 0.2375 0.5023 0.4396 0.124 Uiso 1 1 calc R U
H3C H 0.2416 0.5891 0.4792 0.124 Uiso 1 1 calc R U
C4 C 0.2473(3) 0.3779(11) 0.5173(9) 0.040(5) Uani 1 1 d D U
H4A H 0.2306 0.3708 0.5171 0.060 Uiso 1 1 calc R U
H4B H 0.2595 0.3434 0.5490 0.060 Uiso 1 1 calc R U
H4C H 0.2471 0.3557 0.4813 0.060 Uiso 1 1 calc R U
N2 N 0.3469(3) 0.5386(13) 0.7054(7) 0.056(5) Uani 1 1 d D U
C5 C 0.3698(5) 0.485(2) 0.7358(12) 0.093(9) Uani 1 1 d D U
H5A H 0.3748 0.4900 0.7769 0.140 Uiso 1 1 calc R U
H5B H 0.3833 0.5078 0.7262 0.140 Uiso 1 1 calc R U
H5C H 0.3666 0.4219 0.7243 0.140 Uiso 1 1 calc R U
C6 C 0.3520(6) 0.6325(14) 0.7244(13) 0.085(8) Uani 1 1 d D U
H6A H 0.3569 0.6356 0.7656 0.128 Uiso 1 1 calc R U
H6B H 0.3370 0.6688 0.7048 0.128 Uiso 1 1 calc R U
H6C H 0.3657 0.6558 0.7155 0.128 Uiso 1 1 calc R U
C7 C 0.3410(6) 0.530(2) 0.6445(8) 0.091(9) Uani 1 1 d D U
H7A H 0.3369 0.4672 0.6327 0.136 Uiso 1 1 calc R U
H7B H 0.3555 0.5486 0.6374 0.136 Uiso 1 1 calc R U
H7C H 0.3267 0.5683 0.6226 0.136 Uiso 1 1 calc R U
C8 C 0.3273(4) 0.5037(19) 0.7218(12) 0.072(7) Uani 1 1 d D U
H8A H 0.3328 0.5096 0.7631 0.108 Uiso 1 1 calc R U
H8B H 0.3242 0.4402 0.7110 0.108 Uiso 1 1 calc R U
H8C H 0.3118 0.5381 0.7022 0.108 Uiso 1 1 calc R U
N3 N 0.3805(5) 0.7348(16) 0.5428(11) 0.105(8) Uani 1 1 d D U
C9 C 0.3736(7) 0.8269(17) 0.5221(16) 0.108(10) Uani 1 1 d D U
H9A H 0.3732 0.8645 0.5530 0.162 Uiso 1 1 calc R U
H9B H 0.3570 0.8268 0.4903 0.162 Uiso 1 1 calc R U
H9C H 0.3860 0.8511 0.5091 0.162 Uiso 1 1 calc R U
C10 C 0.3824(8) 0.675(2) 0.4999(15) 0.131(12) Uani 1 1 d D U
H10A H 0.3945 0.6999 0.4862 0.197 Uiso 1 1 calc R U
H10B H 0.3660 0.6695 0.4680 0.197 Uiso 1 1 calc R U
H10C H 0.3881 0.6157 0.5168 0.197 Uiso 1 1 calc R U
C11 C 0.3638(6) 0.701(2) 0.5680(15) 0.117(11) Uani 1 1 d D U
H11A H 0.3648 0.7402 0.5994 0.176 Uiso 1 1 calc R U
H11B H 0.3689 0.6398 0.5825 0.176 Uiso 1 1 calc R U
H11C H 0.3465 0.6999 0.5389 0.176 Uiso 1 1 calc R U
C12 C 0.4061(5) 0.742(3) 0.5908(15) 0.134(13) Uani 1 1 d D U
H12A H 0.4051 0.7779 0.6216 0.201 Uiso 1 1 calc R U
H12B H 0.4176 0.7702 0.5771 0.201 Uiso 1 1 calc R U
H12C H 0.4122 0.6813 0.6051 0.201 Uiso 1 1 calc R U
N4 N 0.4290(4) 0.0734(17) 0.8508(10) 0.094(7) Uani 1 1 d D U
C13 C 0.4059(6) 0.123(3) 0.8403(18) 0.131(11) Uani 1 1 d D U
H13A H 0.4099 0.1860 0.8516 0.196 Uiso 1 1 calc R U
H13B H 0.3975 0.0962 0.8626 0.196 Uiso 1 1 calc R U
H13C H 0.3947 0.1202 0.7997 0.196 Uiso 1 1 calc R U
C14 C 0.4416(5) 0.116(2) 0.8185(12) 0.074(8) Uani 1 1 d D U
H14A H 0.4577 0.0857 0.8274 0.112 Uiso 1 1 calc R U
H14B H 0.4444 0.1793 0.8288 0.112 Uiso 1 1 calc R U
H14C H 0.4310 0.1101 0.7776 0.112 Uiso 1 1 calc R U
C15 C 0.4246(8) -0.0213(18) 0.8351(18) 0.145(12) Uani 1 1 d D U
H15A H 0.4406 -0.0516 0.8441 0.217 Uiso 1 1 calc R U
H15B H 0.4141 -0.0264 0.7942 0.217 Uiso 1 1 calc R U
H15C H 0.4160 -0.0496 0.8566 0.217 Uiso 1 1 calc R U
C16 C 0.4446(7) 0.078(3) 0.9126(10) 0.152(13) Uani 1 1 d D U
H16A H 0.4606 0.0473 0.9212 0.227 Uiso 1 1 calc R U
H16B H 0.4359 0.0480 0.9332 0.227 Uiso 1 1 calc R U
H16C H 0.4478 0.1408 0.9246 0.227 Uiso 1 1 calc R U
N5 N 0.2824(8) 0.378(3) 0.8171(18) 0.235(18) Uani 1 1 d D U
C17 C 0.2793(12) 0.453(4) 0.777(2) 0.25(2) Uani 1 1 d D U
H17A H 0.2895 0.5042 0.7981 0.379 Uiso 1 1 calc R U
H17B H 0.2616 0.4713 0.7597 0.379 Uiso 1 1 calc R U
H17C H 0.2846 0.4340 0.7474 0.379 Uiso 1 1 calc R U
C18 C 0.3088(8) 0.347(4) 0.838(3) 0.25(2) Uani 1 1 d D U
H18A H 0.3200 0.3955 0.8591 0.371 Uiso 1 1 calc R U
H18B H 0.3125 0.3296 0.8055 0.371 Uiso 1 1 calc R U
H18C H 0.3112 0.2947 0.8631 0.371 Uiso 1 1 calc R U
C19 C 0.2648(10) 0.304(3) 0.787(2) 0.22(2) Uani 1 1 d D U
H19A H 0.2683 0.2831 0.7553 0.325 Uiso 1 1 calc R U
H19B H 0.2476 0.3268 0.7730 0.325 Uiso 1 1 calc R U
H19C H 0.2669 0.2547 0.8139 0.325 Uiso 1 1 calc R U
C20 C 0.2774(12) 0.409(4) 0.866(2) 0.25(2) Uani 1 1 d D U
H20A H 0.2880 0.4606 0.8838 0.374 Uiso 1 1 calc R U
H20B H 0.2810 0.3600 0.8938 0.374 Uiso 1 1 calc R U
H20C H 0.2597 0.4262 0.8526 0.374 Uiso 1 1 calc R U
N6 N 0.3189(9) 0.040(3) 0.717(2) 0.29(2) Uani 1 1 d D U
C21 C 0.3066(13) 0.062(5) 0.656(2) 0.28(2) Uani 1 1 d D U
H21A H 0.2885 0.0516 0.6427 0.420 Uiso 1 1 calc R U
H21B H 0.3133 0.0233 0.6350 0.420 Uiso 1 1 calc R U
H21C H 0.3097 0.1250 0.6507 0.420 Uiso 1 1 calc R U
C22 C 0.3144(14) -0.055(3) 0.727(3) 0.30(3) Uani 1 1 d D U
H22A H 0.2963 -0.0655 0.7122 0.443 Uiso 1 1 calc R U
H22B H 0.3221 -0.0674 0.7681 0.443 Uiso 1 1 calc R U
H22C H 0.3218 -0.0939 0.7076 0.443 Uiso 1 1 calc R U
C23 C 0.3459(9) 0.056(5) 0.738(3) 0.30(3) Uani 1 1 d D U
H23A H 0.3490 0.1205 0.7373 0.453 Uiso 1 1 calc R U
H23B H 0.3523 0.0245 0.7132 0.453 Uiso 1 1 calc R U
H23C H 0.3544 0.0332 0.7769 0.453 Uiso 1 1 calc R U
C24 C 0.3083(14) 0.098(5) 0.749(3) 0.30(3) Uani 1 1 d D U
H24A H 0.2901 0.0890 0.7332 0.453 Uiso 1 1 calc R U
H24B H 0.3120 0.1607 0.7446 0.453 Uiso 1 1 calc R U
H24C H 0.3157 0.0812 0.7892 0.453 Uiso 1 1 calc R U
N7 N 0.4549(9) 0.605(3) 0.842(2) 0.30(2) Uani 1 1 d D U
C25 C 0.4330(11) 0.613(5) 0.856(3) 0.30(3) Uani 1 1 d D U
H25A H 0.4242 0.5555 0.8492 0.444 Uiso 1 1 calc R U
H25B H 0.4217 0.6597 0.8321 0.444 Uiso 1 1 calc R U
H25C H 0.4385 0.6299 0.8963 0.444 Uiso 1 1 calc R U
C26 C 0.4473(14) 0.573(5) 0.783(2) 0.29(3) Uani 1 1 d D U
H26A H 0.4378 0.5171 0.7779 0.430 Uiso 1 1 calc R U
H26B H 0.4622 0.5625 0.7759 0.430 Uiso 1 1 calc R U
H26C H 0.4367 0.6186 0.7565 0.430 Uiso 1 1 calc R U
C27 C 0.4685(14) 0.692(4) 0.850(3) 0.30(3) Uani 1 1 d D U
H27A H 0.4827 0.6839 0.8394 0.447 Uiso 1 1 calc R U
H27B H 0.4747 0.7101 0.8900 0.447 Uiso 1 1 calc R U
H27C H 0.4572 0.7376 0.8257 0.447 Uiso 1 1 calc R U
C28 C 0.4726(13) 0.540(5) 0.883(3) 0.31(3) Uani 1 1 d D U
H28A H 0.4642 0.4823 0.8799 0.472 Uiso 1 1 calc R U
H28B H 0.4778 0.5633 0.9222 0.472 Uiso 1 1 calc R U
H28C H 0.4873 0.5330 0.8749 0.472 Uiso 1 1 calc R U

loop_
_atom_site_aniso_label
_atom_site_aniso_U_11
_atom_site_aniso_U_22
_atom_site_aniso_U_33
_atom_site_aniso_U_23
_atom_site_aniso_U_13
_atom_site_aniso_U_12
W1 0.0290(4) 0.0359(4) 0.0381(5) -0.0088(3) 0.0100(3) 0.0022(3)
W2 0.0253(4) 0.0539(5) 0.0263(4) -0.0077(3) 0.0128(3) -0.0024(3)
W3 0.0273(4) 0.0397(4) 0.0233(4) 0.0026(3) 0.0086(3) -0.0074(3)
W4 0.0263(4) 0.0307(4) 0.0224(4) -0.0023(3) 0.0062(3) -0.0004(3)
W5 0.0259(4) 0.0433(4) 0.0171(3) 0.0030(3) 0.0083(3) 0.0003(3)
W6 0.0291(4) 0.0334(4) 0.0303(4) 0.0070(3) 0.0069(3) -0.0017(3)
W7 0.0303(4) 0.0422(5) 0.0332(4) -0.0127(4) 0.0111(3) -0.0033(3)
W8 0.0310(4) 0.0575(5) 0.0213(4) -0.0080(3) 0.0127(3) -0.0055(4)
W9 0.0280(4) 0.0453(5) 0.0199(4) 0.0064(3) 0.0076(3) -0.0058(3)
W10 0.0226(4) 0.0324(4) 0.0223(4) 0.0025(3) 0.0055(3) -0.0006(3)
W11 0.0232(4) 0.0380(4) 0.0218(4) 0.0021(3) 0.0104(3) -0.0016(3)
W12 0.0270(4) 0.0338(4) 0.0312(4) 0.0015(3) 0.0105(3) -0.0042(3)
W13 0.0256(4) 0.0461(5) 0.0256(4) -0.0068(3) 0.0055(3) -0.0073(3)
W14 0.0289(4) 0.0587(5) 0.0176(4) 0.0007(3) 0.0051(3) -0.0068(4)
W15 0.0225(4) 0.0433(4) 0.0240(4) 0.0015(3) 0.0057(3) -0.0019(3)
P1 0.023(2) 0.030(2) 0.020(2) -0.0022(17) 0.0092(17) -0.0063(17)
P2 0.020(2) 0.033(2) 0.015(2) -0.0003(17) 0.0056(16) -0.0033(17)
Al1 0.030(3) 0.041(3) 0.032(3) 0.001(2) 0.005(2) 0.003(2)
Al2 0.022(3) 0.045(3) 0.029(3) -0.004(2) 0.008(2) -0.004(2)
Al3 0.027(3) 0.034(3) 0.025(3) 0.002(2) 0.009(2) 0.000(2)
Na1 0.185(16) 0.218(17) 0.147(14) -0.021(12) 0.102(12) 0.009(13)
O1 0.027(6) 0.047(6) 0.032(6) -0.001(5) 0.009(5) 0.009(5)
O2 0.021(5) 0.036(6) 0.025(5) -0.007(5) 0.003(4) -0.013(5)
O3 0.039(6) 0.034(6) 0.029(6) 0.005(5) 0.011(5) 0.005(5)
O4 0.035(7) 0.046(8) 0.042(8) 0.003(6) 0.005(7) 0.002(6)
O5 0.020(6) 0.075(10) 0.023(7) 0.003(7) 0.003(5) -0.016(6)
O6 0.029(7) 0.056(8) 0.024(6) 0.002(6) 0.004(5) 0.005(6)
O7 0.030(6) 0.039(6) 0.037(6) 0.004(5) 0.011(5) 0.008(5)
O8 0.026(5) 0.040(6) 0.026(5) 0.001(5) 0.011(4) 0.002(5)
O9 0.031(5) 0.040(6) 0.024(5) 0.001(5) 0.009(4) -0.009(5)
O10 0.032(5) 0.032(6) 0.024(5) 0.000(4) 0.011(4) -0.001(4)
O11 0.030(5) 0.041(6) 0.017(5) 0.007(5) 0.006(4) 0.002(5)
O12 0.030(5) 0.031(6) 0.038(6) 0.009(5) 0.013(5) 0.003(4)
O13 0.017(5) 0.035(6) 0.031(5) 0.004(4) 0.010(4) -0.008(4)
O14 0.030(6) 0.040(6) 0.034(6) -0.007(5) 0.022(5) -0.001(5)
O15 0.019(5) 0.037(6) 0.023(5) 0.001(4) 0.009(4) 0.000(4)
O16 0.014(5) 0.030(5) 0.026(5) 0.000(4) 0.007(4) -0.001(4)
O17 0.014(5) 0.049(6) 0.032(6) -0.012(5) 0.005(4) 0.008(5)
O18 0.021(5) 0.045(6) 0.021(5) 0.007(4) 0.006(4) -0.005(4)
O19 0.037(6) 0.036(6) 0.027(6) 0.003(5) 0.007(5) 0.000(5)
O20 0.025(5) 0.033(5) 0.024(5) -0.004(4) 0.006(4) 0.004(4)
O21 0.025(6) 0.045(6) 0.027(6) 0.011(5) 0.012(5) 0.005(5)
O22 0.023(5) 0.036(6) 0.037(6) 0.002(5) 0.005(5) 0.004(5)
O23 0.029(7) 0.052(8) 0.058(10) -0.010(7) 0.009(7) 0.002(6)
O24 0.031(7) 0.071(10) 0.051(8) -0.020(8) 0.030(7) -0.015(7)
O25 0.031(7) 0.063(9) 0.033(7) 0.012(6) 0.014(6) -0.002(6)
O26 0.023(6) 0.036(7) 0.036(7) -0.010(6) 0.003(5) 0.000(5)
O27 0.034(7) 0.064(9) 0.026(6) 0.002(6) 0.016(6) -0.003(7)
O28 0.042(8) 0.039(7) 0.044(8) 0.017(6) 0.010(7) 0.006(6)
O29 0.033(5) 0.036(6) 0.036(6) -0.008(5) 0.010(5) 0.012(5)
O30 0.036(5) 0.046(6) 0.028(5) -0.006(5) 0.020(4) -0.007(5)
O31 0.035(6) 0.037(6) 0.028(6) -0.004(5) 0.017(5) -0.002(5)
O32 0.033(6) 0.034(6) 0.033(6) -0.001(5) 0.014(5) -0.006(5)
O33 0.025(5) 0.044(7) 0.023(5) 0.002(5) 0.014(4) -0.006(5)
O34 0.034(6) 0.028(6) 0.036(6) 0.006(5) 0.016(5) 0.001(5)
O35 0.033(6) 0.059(6) 0.019(5) -0.014(5) 0.000(5) -0.007(5)
O36 0.027(6) 0.060(6) 0.020(6) 0.001(5) 0.010(5) -0.008(5)
O37 0.033(6) 0.036(6) 0.031(6) 0.014(5) 0.009(5) 0.005(5)
O38 0.031(6) 0.032(5) 0.033(6) -0.001(5) 0.014(5) 0.001(5)
O39 0.019(5) 0.042(6) 0.030(6) 0.006(5) 0.004(4) -0.006(5)
O40 0.030(6) 0.039(6) 0.031(6) -0.002(5) 0.005(5) -0.003(5)
O41 0.045(8) 0.052(8) 0.051(9) -0.022(7) 0.013(7) -0.006(7)
O42 0.038(8) 0.070(10) 0.035(7) -0.022(7) 0.018(6) -0.010(7)
O43 0.042(8) 0.052(8) 0.026(7) 0.010(6) 0.012(6) -0.007(6)
O44 0.032(7) 0.032(6) 0.027(7) 0.004(5) 0.002(5) 0.001(5)
O45 0.025(6) 0.048(7) 0.036(6) -0.001(6) 0.007(5) -0.003(5)
O46 0.048(8) 0.031(7) 0.049(9) -0.005(6) 0.018(7) -0.016(6)
O47 0.022(5) 0.042(6) 0.021(5) -0.003(5) 0.008(4) -0.009(5)
O48 0.032(6) 0.033(6) 0.025(6) -0.003(5) 0.009(5) -0.006(5)
O49 0.023(5) 0.034(6) 0.020(5) 0.003(4) 0.007(4) -0.004(4)
O50 0.026(5) 0.041(6) 0.025(5) 0.001(5) 0.008(4) -0.003(5)
O51 0.039(6) 0.046(7) 0.029(6) -0.016(5) 0.011(5) -0.004(5)
O52 0.036(6) 0.061(7) 0.019(6) 0.000(5) 0.007(5) -0.003(5)
O53 0.030(5) 0.051(6) 0.022(5) 0.012(5) 0.007(5) 0.003(5)
O54 0.024(5) 0.043(6) 0.026(5) 0.003(5) 0.012(4) 0.005(4)
O55 0.021(5) 0.041(6) 0.034(5) -0.001(5) 0.010(4) 0.002(5)
O56 0.022(5) 0.040(6) 0.035(5) -0.003(5) 0.011(4) -0.005(5)
O57 0.033(6) 0.059(7) 0.030(6) -0.005(5) 0.013(5) -0.010(5)
O58 0.031(6) 0.053(7) 0.031(6) -0.002(5) 0.006(5) -0.013(5)
O59 0.026(6) 0.050(6) 0.022(6) -0.002(5) 0.005(5) -0.007(5)
O60 0.046(9) 0.082(11) 0.024(6) 0.007(7) 0.007(6) -0.005(8)
O61 0.038(7) 0.042(8) 0.029(7) 0.002(6) 0.007(6) 0.012(6)
O62 0.020(6) 0.071(9) 0.042(8) -0.011(7) 0.005(6) -0.006(6)
N1 0.025(7) 0.043(8) 0.059(9) -0.002(7) 0.011(7) -0.015(6)
C1 0.033(9) 0.046(11) 0.062(13) -0.017(10) 0.021(9) -0.006(8)
C2 0.069(15) 0.080(16) 0.093(14) -0.031(13) 0.059(13) -0.042(13)
C3 0.071(15) 0.062(14) 0.098(15) 0.013(13) 0.016(14) 0.031(13)
C4 0.023(9) 0.047(10) 0.040(11) -0.001(8) 0.002(8) -0.004(8)
N2 0.059(10) 0.072(10) 0.042(9) -0.008(8) 0.025(8) 0.009(8)
C5 0.089(16) 0.13(2) 0.071(16) 0.007(16) 0.040(14) 0.043(16)
C6 0.102(19) 0.084(14) 0.080(17) -0.016(14) 0.048(15) 0.000(13)
C7 0.101(19) 0.13(2) 0.049(12) -0.017(13) 0.036(12) 0.002(17)
C8 0.070(14) 0.088(17) 0.071(16) 0.004(14) 0.042(13) 0.016(12)
N3 0.103(13) 0.084(12) 0.121(14) -0.007(11) 0.038(11) -0.008(11)
C9 0.12(2) 0.083(16) 0.12(2) 0.003(15) 0.058(17) 0.003(16)
C10 0.13(2) 0.11(2) 0.13(2) -0.024(18) 0.039(17) 0.02(2)
C11 0.11(2) 0.11(2) 0.11(2) 0.003(17) 0.027(16) -0.030(18)
C12 0.104(18) 0.13(2) 0.14(2) -0.002(19) 0.023(16) -0.010(19)
N4 0.103(13) 0.114(13) 0.092(12) 0.030(11) 0.067(11) -0.013(11)
C13 0.109(18) 0.16(2) 0.16(2) 0.03(2) 0.086(16) -0.012(17)
C14 0.072(16) 0.088(17) 0.071(15) 0.021(14) 0.037(13) -0.021(14)
C15 0.16(2) 0.122(17) 0.17(2) 0.024(18) 0.09(2) -0.043(17)
C16 0.18(2) 0.18(3) 0.091(15) 0.052(17) 0.056(16) -0.02(2)
N5 0.24(2) 0.23(2) 0.24(2) 0.009(15) 0.097(15) -0.010(15)
C17 0.26(3) 0.24(3) 0.25(3) 0.02(2) 0.09(2) -0.02(2)
C18 0.23(2) 0.25(3) 0.25(3) 0.00(3) 0.09(2) -0.01(2)
C19 0.21(3) 0.22(3) 0.22(3) 0.01(2) 0.10(2) 0.00(2)
C20 0.26(3) 0.25(3) 0.25(3) -0.01(2) 0.11(2) -0.02(3)
N6 0.29(3) 0.29(3) 0.28(3) 0.010(16) 0.117(17) 0.001(16)
C21 0.28(3) 0.29(4) 0.28(3) 0.01(2) 0.12(2) 0.00(3)
C22 0.30(3) 0.29(3) 0.29(3) 0.02(2) 0.11(3) 0.00(2)
C23 0.30(3) 0.31(4) 0.29(3) 0.02(3) 0.11(2) 0.00(2)
C24 0.32(3) 0.30(3) 0.27(3) 0.00(3) 0.11(3) 0.02(3)
N7 0.30(3) 0.29(3) 0.29(3) -0.010(16) 0.117(17) 0.003(15)
C25 0.30(3) 0.29(4) 0.29(3) -0.04(3) 0.12(2) -0.01(2)
C26 0.29(4) 0.28(4) 0.29(3) 0.00(2) 0.12(2) 0.00(3)
C27 0.31(3) 0.29(3) 0.29(4) -0.01(2) 0.13(3) -0.01(2)
C28 0.32(3) 0.30(3) 0.30(3) 0.01(3) 0.11(3) 0.01(2)

loop_
_atom_type_symbol
_atom_type_description
_atom_type_scat_dispersion_real
_atom_type_scat_dispersion_imag
_atom_type_scat_source
C C 0.0033 0.0016
;
International Tables for Crystallography
(1992, Vol. C, Tables 4.2.6.8 and 6.1.1.4)
;
H H 0.0000 0.0000
;
International Tables for Crystallography
(1992, Vol. C, Table 6.1.1.4)
;
Al Al 0.0645 0.0514
;
International Tables for Crystallography
(1992, Vol. C, Tables 4.2.6.8 and 6.1.1.4)
;
N N 0.0061 0.0033
;
International Tables for Crystallography
(1992, Vol. C, Tables 4.2.6.8 and 6.1.1.4)
;
Na Na 0.0362 0.0249
;
International Tables for Crystallography
(1992, Vol. C, Tables 4.2.6.8 and 6.1.1.4)
;
O O 0.0106 0.0060
;
International Tables for Crystallography
(1992, Vol. C, Tables 4.2.6.8 and 6.1.1.4)
;
P P 0.1023 0.0942
;
International Tables for Crystallography
(1992, Vol. C, Tables 4.2.6.8 and 6.1.1.4)
;
W W -0.8490 6.8722
;
International Tables for Crystallography
(1992, Vol. C, Tables 4.2.6.8 and 6.1.1.4)
;

loop_
_geom_angle_atom_site_label_1
_geom_angle_atom_site_label_2
_geom_angle_atom_site_label_3
_geom_angle
_geom_angle_publ_flag
O7 W1 O14 82.1(6) yes
O7 W1 O17 94.8(7) yes
O7 W1 O22 90.0(7) yes
O7 W1 O23 102.0(7) yes
O7 W1 O29 163.0(7) yes
O14 W1 O17 73.1(6) yes
O14 W1 O22 84.4(6) yes
O14 W1 O23 172.3(8) yes
O14 W1 O29 81.4(5) yes
O17 W1 O22 156.1(6) yes
O17 W1 O23 99.9(8) yes
O17 W1 O29 84.4(6) yes
O22 W1 O23 102.0(8) yes
O22 W1 O29 84.3(7) yes
O23 W1 O29 94.9(6) yes
O8 W2 O14 81.7(6) yes
O8 W2 O17 93.6(6) yes
O8 W2 O18 91.5(6) yes
O8 W2 O24 100.7(7) yes
O8 W2 O30 162.6(8) yes
O14 W2 O17 73.1(6) yes
O14 W2 O18 84.8(6) yes
O14 W2 O24 172.2(7) yes
O14 W2 O30 81.4(6) yes
O17 W2 O18 156.3(7) yes
O17 W2 O24 99.3(8) yes
O17 W2 O30 85.4(6) yes
O18 W2 O24 102.5(8) yes
O18 W2 O30 83.0(6) yes
O24 W2 O30 96.6(7) yes
O9 W3 O15 82.2(6) yes
O9 W3 O18 91.4(6) yes
O9 W3 O19 93.9(6) yes
O9 W3 O25 101.6(7) yes
O9 W3 O31 162.7(7) yes
O15 W3 O18 85.1(6) yes
O15 W3 O19 73.7(6) yes
O15 W3 O25 171.9(7) yes
O15 W3 O31 81.0(5) yes
O18 W3 O19 157.2(7) yes
O18 W3 O25 101.8(8) yes
O18 W3 O31 83.0(6) yes
O19 W3 O25 98.8(8) yes
O19 W3 O31 85.5(6) yes
O25 W3 O31 95.6(6) yes
O10 W4 O15 82.6(6) yes
O10 W4 O19 94.1(7) yes
O10 W4 O20 91.0(6) yes
O10 W4 O26 101.4(6) yes
O10 W4 O32 162.2(6) yes
O15 W4 O19 73.2(6) yes
O15 W4 O20 85.2(6) yes
O15 W4 O26 171.1(7) yes
O15 W4 O32 80.1(5) yes
O19 W4 O20 156.9(6) yes
O19 W4 O26 98.5(7) yes
O19 W4 O32 84.7(6) yes
O20 W4 O26 102.6(7) yes
O20 W4 O32 83.6(6) yes
O26 W4 O32 96.4(6) yes
O11 W5 O16 82.1(6) yes
O11 W5 O20 90.3(6) yes
O11 W5 O21 94.1(6) yes
O11 W5 O27 101.0(7) yes
O11 W5 O33 162.7(7) yes
O16 W5 O20 84.9(6) yes
O16 W5 O21 74.0(6) yes
O16 W5 O27 172.0(6) yes
O16 W5 O33 81.3(5) yes
O20 W5 O21 157.6(6) yes
O20 W5 O27 102.4(7) yes
O20 W5 O33 83.5(6) yes
O21 W5 O27 98.3(7) yes
O21 W5 O33 85.9(5) yes
O27 W5 O33 96.1(6) yes
O12 W6 O16 82.8(5) yes
O12 W6 O21 93.7(6) yes
O12 W6 O22 90.9(7) yes
O12 W6 O28 101.1(7) yes
O12 W6 O34 163.9(6) yes
O16 W6 O21 73.6(6) yes
O16 W6 O22 83.9(6) yes
O16 W6 O28 173.8(7) yes
O16 W6 O34 81.4(5) yes
O21 W6 O22 156.2(6) yes
O21 W6 O28 101.2(8) yes
O21 W6 O34 84.8(6) yes
O22 W6 O28 100.8(8) yes
O22 W6 O34 84.4(6) yes
O28 W6 O34 94.9(6) yes
O29 W7 O35 92.4(7) yes
O29 W7 O40 90.9(7) yes
O29 W7 O41 100.4(7) yes
O29 W7 O47 83.7(5) yes
O29 W7 O51 163.8(7) yes
O35 W7 O40 156.6(7) yes
O35 W7 O41 100.2(9) yes
O35 W7 O47 74.0(6) yes
O35 W7 O51 88.4(7) yes
O40 W7 O41 101.9(8) yes
O40 W7 O47 83.4(6) yes
O40 W7 O51 82.2(6) yes
O41 W7 O47 173.2(7) yes
O41 W7 O51 95.4(7) yes
O47 W7 O51 80.9(5) yes
O30 W8 O35 92.1(6) yes
O30 W8 O36 90.8(6) yes
O30 W8 O42 99.8(7) yes
O30 W8 O47 83.3(6) yes
O30 W8 O52 163.0(7) yes
O35 W8 O36 157.6(8) yes
O35 W8 O42 100.1(8) yes
O35 W8 O47 73.4(6) yes
O35 W8 O52 86.7(6) yes
O36 W8 O42 101.3(8) yes
O36 W8 O47 84.9(6) yes
O36 W8 O52 84.1(6) yes
O42 W8 O47 173.0(6) yes
O42 W8 O52 97.1(7) yes
O47 W8 O52 80.1(6) yes
O31 W9 O36 90.3(6) yes
O31 W9 O37 93.3(7) yes
O31 W9 O43 100.5(7) yes
O31 W9 O48 83.6(6) yes
O31 W9 O53 163.0(7) yes
O36 W9 O37 157.1(7) yes
O36 W9 O43 102.3(8) yes
O36 W9 O48 84.9(6) yes
O36 W9 O53 82.6(6) yes
O37 W9 O43 99.3(8) yes
O37 W9 O48 73.0(6) yes
O37 W9 O53 87.5(6) yes
O43 W9 O48 171.6(7) yes
O43 W9 O53 96.1(6) yes
O48 W9 O53 80.5(6) yes
O32 W10 O37 92.9(7) yes
O32 W10 O38 90.8(6) yes
O32 W10 O44 100.2(6) yes
O32 W10 O48 83.4(6) yes
O32 W10 O54 163.6(6) yes
O37 W10 O38 157.7(6) yes
O37 W10 O44 98.8(7) yes
O37 W10 O48 73.1(6) yes
O37 W10 O54 86.4(6) yes
O38 W10 O44 102.1(7) yes
O38 W10 O48 85.5(6) yes
O38 W10 O54 83.9(6) yes
O44 W10 O48 171.4(6) yes
O44 W10 O54 96.0(6) yes
O48 W10 O54 80.7(5) yes
O33 W11 O38 90.5(6) yes
O33 W11 O39 91.5(6) yes
O33 W11 O45 100.2(7) yes
O33 W11 O49 83.0(6) yes
O33 W11 O55 162.2(7) yes
O38 W11 O39 156.2(7) yes
O38 W11 O45 102.5(7) yes
O38 W11 O49 84.7(6) yes
O38 W11 O55 83.5(6) yes
O39 W11 O45 100.5(7) yes
O39 W11 O49 72.0(6) yes
O39 W11 O55 87.4(6) yes
O45 W11 O49 172.0(6) yes
O45 W11 O55 97.5(6) yes
O49 W11 O55 79.8(6) yes
O34 W12 O39 91.3(6) yes
O34 W12 O40 92.3(7) yes
O34 W12 O46 99.5(7) yes
O34 W12 O49 84.9(5) yes
O34 W12 O56 164.8(6) yes
O39 W12 O40 156.4(7) yes
O39 W12 O46 100.5(8) yes
O39 W12 O49 73.4(6) yes
O39 W12 O56 87.1(6) yes
O40 W12 O46 101.9(8) yes
O40 W12 O49 83.7(6) yes
O40 W12 O56 83.4(6) yes
O46 W12 O49 172.6(7) yes
O46 W12 O56 95.7(6) yes
O49 W12 O56 80.1(5) yes
O50 W13 O51 85.0(6) yes
O50 W13 O56 84.4(6) yes
O50 W13 O57 72.0(6) yes
O50 W13 O59 72.5(6) yes
O50 W13 O62 170.4(6) yes
O51 W13 O56 87.4(7) yes
O51 W13 O57 90.1(7) yes
O51 W13 O59 157.4(6) yes
O51 W13 O62 102.1(7) yes
O56 W13 O57 156.4(6) yes
O56 W13 O59 89.1(6) yes
O56 W13 O62 102.2(7) yes
O57 W13 O59 84.2(7) yes
O57 W13 O62 101.3(7) yes
O59 W13 O62 100.4(7) yes
O50 W14 O52 84.4(6) yes
O50 W14 O53 84.7(6) yes
O50 W14 O57 72.8(6) yes
O50 W14 O58 72.8(6) yes
O50 W14 O60 168.5(7) yes
O52 W14 O53 86.8(7) yes
O52 W14 O57 89.6(7) yes
O52 W14 O58 157.2(7) yes
O52 W14 O60 103.8(8) yes
O53 W14 O57 157.4(6) yes
O53 W14 O58 90.0(7) yes
O53 W14 O60 103.6(8) yes
O57 W14 O58 84.7(7) yes
O57 W14 O60 98.9(8) yes
O58 W14 O60 98.9(8) yes
O50 W15 O54 84.3(6) yes
O50 W15 O55 84.8(6) yes
O50 W15 O58 71.2(6) yes
O50 W15 O59 72.4(6) yes
O50 W15 O61 169.3(6) yes
O54 W15 O55 87.5(6) yes
O54 W15 O58 88.9(6) yes
O54 W15 O59 156.7(7) yes
O54 W15 O61 102.1(7) yes
O55 W15 O58 155.9(7) yes
O55 W15 O59 89.6(6) yes
O55 W15 O61 103.9(7) yes
O58 W15 O59 84.3(7) yes
O58 W15 O61 100.2(7) yes
O59 W15 O61 101.1(7) yes
O13 P1 O14 106.7(8) yes
O13 P1 O15 109.0(7) yes
O13 P1 O16 107.5(8) yes
O14 P1 O15 111.3(8) yes
O14 P1 O16 111.0(8) yes
O15 P1 O16 111.2(8) yes
O47 P2 O48 112.5(9) yes
O47 P2 O49 112.0(8) yes
O47 P2 O50 107.3(8) yes
O48 P2 O49 111.6(8) yes
O48 P2 O50 106.1(7) yes
O49 P2 O50 106.9(8) yes
O1 Al1 O3 90.1(8) yes
O1 Al1 O4 97.3(8) yes
O1 Al1 O7 90.3(8) yes
O1 Al1 O12 168.5(7) yes
O1 Al1 O13 79.3(6) yes
O3 Al1 O4 99.2(7) yes
O3 Al1 O7 167.8(7) yes
O3 Al1 O12 91.8(8) yes
O3 Al1 O13 79.3(6) yes
O4 Al1 O7 92.8(7) yes
O4 Al1 O12 93.6(8) yes
O4 Al1 O13 176.3(7) yes
O7 Al1 O12 85.4(7) yes
O7 Al1 O13 88.8(6) yes
O12 Al1 O13 89.9(6) yes
O1 Al2 O2 90.4(7) yes
O1 Al2 O5 94.5(7) yes
O1 Al2 O8 90.7(7) yes
O1 Al2 O9 168.6(7) yes
O1 Al2 O13 79.1(7) yes
O2 Al2 O5 96.0(7) yes
O2 Al2 O8 169.4(7) yes
O2 Al2 O9 91.1(7) yes
O2 Al2 O13 80.2(6) yes
O5 Al2 O8 94.4(8) yes
O5 Al2 O9 96.5(8) yes
O5 Al2 O13 172.5(7) yes
O8 Al2 O9 85.8(6) yes
O8 Al2 O13 89.7(6) yes
O9 Al2 O13 90.1(7) yes
O2 Al3 O3 89.2(7) yes
O2 Al3 O6 98.2(7) yes
O2 Al3 O10 91.2(7) yes
O2 Al3 O11 167.3(6) yes
O2 Al3 O13 78.9(6) yes
O3 Al3 O6 98.1(7) yes
O3 Al3 O10 167.7(7) yes
O3 Al3 O11 92.5(7) yes
O3 Al3 O13 78.8(6) yes
O6 Al3 O10 94.0(7) yes
O6 Al3 O11 94.0(8) yes
O6 Al3 O13 175.7(7) yes
O10 Al3 O11 84.4(7) yes
O10 Al3 O13 89.3(6) yes
O11 Al3 O13 89.1(6) yes
Al1 O1 Al2 109.0(8) yes
Al2 O2 Al3 108.7(7) yes
Al1 O3 Al3 110.2(7) yes
W1 O7 Al1 150.8(10) yes
W2 O8 Al2 149.8(9) yes
W3 O9 Al2 149.9(8) yes
W4 O10 Al3 150.5(8) yes
W5 O11 Al3 151.3(8) yes
W6 O12 Al1 149.1(9) yes
P1 O13 Al1 124.9(8) yes
P1 O13 Al2 123.1(9) yes
P1 O13 Al3 123.2(9) yes
Al1 O13 Al2 92.6(6) yes
Al1 O13 Al3 91.7(6) yes
Al2 O13 Al3 92.1(5) yes
W1 O14 W2 91.2(6) yes
W1 O14 P1 126.6(8) yes
W2 O14 P1 126.4(8) yes
W3 O15 W4 91.9(5) yes
W3 O15 P1 125.5(8) yes
W4 O15 P1 124.9(8) yes
W5 O16 W6 90.6(5) yes
W5 O16 P1 126.1(7) yes
W6 O16 P1 126.2(7) yes
W1 O17 W2 122.2(9) yes
W2 O18 W3 141.6(7) yes
W3 O19 W4 120.7(7) yes
W4 O20 W5 142.3(8) yes
W5 O21 W6 121.5(9) yes
W1 O22 W6 143.0(7) yes
W1 O29 W7 161.6(11) yes
W2 O30 W8 162.6(9) yes
W3 O31 W9 163.0(9) yes
W4 O32 W10 162.4(9) yes
W5 O33 W11 163.0(9) yes
W6 O34 W12 160.4(11) yes
W7 O35 W8 121.7(8) yes
W8 O36 W9 154.8(9) yes
W9 O37 W10 121.9(7) yes
W10 O38 W11 154.5(8) yes
W11 O39 W12 123.6(8) yes
W7 O40 W12 156.6(8) yes
W7 O47 W8 90.1(5) yes
W7 O47 P2 128.8(8) yes
W8 O47 P2 128.8(8) yes
W9 O48 W10 91.0(5) yes
W9 O48 P2 128.2(9) yes
W10 O48 P2 129.6(10) yes
W11 O49 W12 90.3(6) yes
W11 O49 P2 129.0(7) yes
W12 O49 P2 129.1(8) yes
W13 O50 W14 92.2(5) yes
W13 O50 W15 91.9(5) yes
W13 O50 P2 123.2(8) yes
W14 O50 W15 92.6(5) yes
W14 O50 P2 124.2(9) yes
W15 O50 P2 123.6(8) yes
W7 O51 W13 151.1(9) yes
W8 O52 W14 150.3(9) yes
W9 O53 W14 151.8(8) yes
W10 O54 W15 149.9(8) yes
W11 O55 W15 151.3(9) yes
W12 O56 W13 150.5(9) yes
W13 O57 W14 122.9(7) yes
W14 O58 W15 123.4(7) yes
W13 O59 W15 123.2(7) yes
C1 N1 C2 110.7(17) yes
C1 N1 C3 104.6(19) yes
C1 N1 C4 112.3(17) yes
C2 N1 C3 107.5(19) yes
C2 N1 C4 112(2) yes
C3 N1 C4 109.8(15) yes
C5 N2 C6 108.5(19) yes
C5 N2 C7 106(3) yes
C5 N2 C8 108(2) yes
C6 N2 C7 111(3) yes
C6 N2 C8 108(3) yes
C7 N2 C8 114(2) yes
C9 N3 C10 113(3) yes
C9 N3 C11 110(3) yes
C9 N3 C12 106(3) yes
C10 N3 C11 113(3) yes
C10 N3 C12 108(3) yes
C11 N3 C12 106(3) yes
C13 N4 C14 109(3) yes
C13 N4 C15 113(3) yes
C13 N4 C16 107(3) yes
C14 N4 C15 109(3) yes
C14 N4 C16 111(3) yes
C15 N4 C16 108(3) yes
C17 N5 C18 107(5) yes
C17 N5 C19 110(4) yes
C17 N5 C20 110(5) yes
C18 N5 C19 111(5) yes
C18 N5 C20 109(5) yes
C19 N5 C20 109(5) yes
C21 N6 C22 110(5) yes
C21 N6 C23 109(6) yes
C21 N6 C24 109(5) yes
C22 N6 C23 110(6) yes
C22 N6 C24 108(6) yes
C23 N6 C24 110(5) yes
C25 N7 C26 110(5) yes
C25 N7 C27 112(6) yes
C25 N7 C28 107(6) yes
C26 N7 C27 110(6) yes
C26 N7 C28 110(6) yes
C27 N7 C28 107(5) yes
Al1 O1 H1 109.456 no
Al2 O1 H1 112.466 no
Al2 O2 H2 109.462 no
Al3 O2 H2 114.607 no
Al1 O3 H3 109.479 no
Al3 O3 H3 108.946 no
Al1 O4 H4 109.462 no
Al2 O5 H5 109.479 no
Al3 O6 H6O1 109.271 no
Al3 O6 H6O2 108.929 no
H6O1 O6 H6O2 108.651 no
N1 C1 H1A 109.481 no
N1 C1 H1B 109.491 no
N1 C1 H1C 109.464 no
H1A C1 H1B 109.460 no
H1A C1 H1C 109.456 no
H1B C1 H1C 109.475 no
N1 C2 H2A 109.483 no
N1 C2 H2B 109.447 no
N1 C2 H2C 109.455 no
H2A C2 H2B 109.506 no
H2A C2 H2C 109.478 no
H2B C2 H2C 109.459 no
N1 C3 H3A 109.488 no
N1 C3 H3B 109.450 no
N1 C3 H3C 109.460 no
H3A C3 H3B 109.496 no
H3A C3 H3C 109.473 no
H3B C3 H3C 109.460 no
N1 C4 H4A 109.465 no
N1 C4 H4B 109.467 no
N1 C4 H4C 109.477 no
H4A C4 H4B 109.451 no
H4A C4 H4C 109.485 no
H4B C4 H4C 109.482 no
N2 C5 H5A 109.448 no
N2 C5 H5B 109.482 no
N2 C5 H5C 109.456 no
H5A C5 H5B 109.487 no
H5A C5 H5C 109.456 no
H5B C5 H5C 109.498 no
N2 C6 H6A 109.479 no
N2 C6 H6B 109.478 no
N2 C6 H6C 109.455 no
H6A C6 H6B 109.500 no
H6A C6 H6C 109.452 no
H6B C6 H6C 109.464 no
N2 C7 H7A 109.469 no
N2 C7 H7B 109.481 no
N2 C7 H7C 109.470 no
H7A C7 H7B 109.486 no
H7A C7 H7C 109.457 no
H7B C7 H7C 109.464 no
N2 C8 H8A 109.477 no
N2 C8 H8B 109.451 no
N2 C8 H8C 109.472 no
H8A C8 H8B 109.475 no
H8A C8 H8C 109.480 no
H8B C8 H8C 109.473 no
N3 C9 H9A 109.479 no
N3 C9 H9B 109.463 no
N3 C9 H9C 109.483 no
H9A C9 H9B 109.459 no
H9A C9 H9C 109.473 no
H9B C9 H9C 109.470 no
N3 C10 H10A 109.471 no
N3 C10 H10B 109.466 no
N3 C10 H10C 109.473 no
H10A C10 H10B 109.463 no
H10A C10 H10C 109.493 no
H10B C10 H10C 109.461 no
N3 C11 H11A 109.467 no
N3 C11 H11B 109.490 no
N3 C11 H11C 109.476 no
H11A C11 H11B 109.457 no
H11A C11 H11C 109.474 no
H11B C11 H11C 109.463 no
N3 C12 H12A 109.500 no
N3 C12 H12B 109.460 no
N3 C12 H12C 109.472 no
H12A C12 H12B 109.457 no
H12A C12 H12C 109.470 no
H12B C12 H12C 109.467 no
N4 C13 H13A 109.460 no
N4 C13 H13B 109.469 no
N4 C13 H13C 109.486 no
H13A C13 H13B 109.467 no
H13A C13 H13C 109.472 no
H13B C13 H13C 109.473 no
N4 C14 H14A 109.459 no
N4 C14 H14B 109.486 no
N4 C14 H14C 109.468 no
H14A C14 H14B 109.469 no
H14A C14 H14C 109.476 no
H14B C14 H14C 109.469 no
N4 C15 H15A 109.453 no
N4 C15 H15B 109.481 no
N4 C15 H15C 109.482 no
H15A C15 H15B 109.449 no
H15A C15 H15C 109.474 no
H15B C15 H15C 109.487 no
N4 C16 H16A 109.455 no
N4 C16 H16B 109.505 no
N4 C16 H16C 109.479 no
H16A C16 H16B 109.464 no
H16A C16 H16C 109.452 no
H16B C16 H16C 109.474 no
N5 C17 H17A 109.465 no
N5 C17 H17B 109.469 no
N5 C17 H17C 109.476 no
H17A C17 H17B 109.488 no
H17A C17 H17C 109.451 no
H17B C17 H17C 109.480 no
N5 C18 H18A 109.477 no
N5 C18 H18B 109.484 no
N5 C18 H18C 109.459 no
H18A C18 H18B 109.466 no
H18A C18 H18C 109.470 no
H18B C18 H18C 109.472 no
N5 C19 H19A 109.450 no
N5 C19 H19B 109.474 no
N5 C19 H19C 109.480 no
H19A C19 H19B 109.465 no
H19A C19 H19C 109.472 no
H19B C19 H19C 109.487 no
N5 C20 H20A 109.491 no
N5 C20 H20B 109.492 no
N5 C20 H20C 109.471 no
H20A C20 H20B 109.470 no
H20A C20 H20C 109.447 no
H20B C20 H20C 109.457 no
N6 C21 H21A 109.498 no
N6 C21 H21B 109.453 no
N6 C21 H21C 109.463 no
H21A C21 H21B 109.480 no
H21A C21 H21C 109.460 no
H21B C21 H21C 109.472 no
N6 C22 H22A 109.489 no
N6 C22 H22B 109.470 no
N6 C22 H22C 109.456 no
H22A C22 H22B 109.462 no
H22A C22 H22C 109.481 no
H22B C22 H22C 109.470 no
N6 C23 H23A 109.489 no
N6 C23 H23B 109.467 no
N6 C23 H23C 109.485 no
H23A C23 H23B 109.448 no
H23A C23 H23C 109.464 no
H23B C23 H23C 109.475 no
N6 C24 H24A 109.486 no
N6 C24 H24B 109.475 no
N6 C24 H24C 109.489 no
H24A C24 H24B 109.469 no
H24A C24 H24C 109.439 no
H24B C24 H24C 109.468 no
N7 C25 H25A 109.472 no
N7 C25 H25B 109.478 no
N7 C25 H25C 109.466 no
H25A C25 H25B 109.470 no
H25A C25 H25C 109.478 no
H25B C25 H25C 109.465 no
N7 C26 H26A 109.489 no
N7 C26 H26B 109.454 no
N7 C26 H26C 109.480 no
H26A C26 H26B 109.460 no
H26A C26 H26C 109.501 no
H26B C26 H26C 109.444 no
N7 C27 H27A 109.462 no
N7 C27 H27B 109.492 no
N7 C27 H27C 109.487 no
H27A C27 H27B 109.447 no
H27A C27 H27C 109.452 no
H27B C27 H27C 109.488 no
N7 C28 H28A 109.481 no
N7 C28 H28B 109.477 no
N7 C28 H28C 109.478 no
H28A C28 H28B 109.469 no
H28A C28 H28C 109.460 no
H28B C28 H28C 109.463 no

loop_
_geom_bond_atom_site_label_1
_geom_bond_atom_site_label_2
_geom_bond_distance
_geom_bond_publ_flag
W1 O7 1.796(12) yes
W1 O14 2.348(14) yes
W1 O17 1.916(16) yes
W1 O22 1.888(17) yes
W1 O23 1.711(17) yes
W1 O29 1.983(12) yes
W2 O8 1.767(11) yes
W2 O14 2.348(17) yes
W2 O17 1.917(14) yes
W2 O18 1.915(14) yes
W2 O24 1.73(2) yes
W2 O30 1.996(12) yes
W3 O9 1.801(12) yes
W3 O15 2.336(15) yes
W3 O18 1.900(14) yes
W3 O19 1.929(16) yes
W3 O25 1.719(18) yes
W3 O31 2.022(12) yes
W4 O10 1.751(12) yes
W4 O15 2.348(14) yes
W4 O19 1.944(17) yes
W4 O20 1.905(15) yes
W4 O26 1.722(15) yes
W4 O32 2.011(12) yes
W5 O11 1.769(13) yes
W5 O16 2.349(15) yes
W5 O20 1.897(13) yes
W5 O21 1.917(14) yes
W5 O27 1.741(18) yes
W5 O33 2.013(11) yes
W6 O12 1.814(13) yes
W6 O16 2.363(13) yes
W6 O21 1.920(16) yes
W6 O22 1.910(17) yes
W6 O28 1.715(16) yes
W6 O34 2.033(12) yes
W7 O29 1.862(12) yes
W7 O35 1.895(17) yes
W7 O40 1.897(17) yes
W7 O41 1.716(17) yes
W7 O47 2.360(14) yes
W7 O51 2.001(14) yes
W8 O30 1.845(12) yes
W8 O35 1.932(16) yes
W8 O36 1.875(15) yes
W8 O42 1.753(19) yes
W8 O47 2.362(16) yes
W8 O52 2.004(14) yes
W9 O31 1.822(12) yes
W9 O36 1.922(16) yes
W9 O37 1.901(17) yes
W9 O43 1.714(17) yes
W9 O48 2.363(15) yes
W9 O53 1.974(12) yes
W10 O32 1.837(12) yes
W10 O37 1.933(17) yes
W10 O38 1.907(15) yes
W10 O44 1.701(15) yes
W10 O48 2.336(15) yes
W10 O54 1.971(11) yes
W11 O33 1.821(11) yes
W11 O38 1.890(14) yes
W11 O39 1.914(14) yes
W11 O45 1.712(18) yes
W11 O49 2.385(15) yes
W11 O55 1.993(12) yes
W12 O34 1.809(12) yes
W12 O39 1.891(16) yes
W12 O40 1.891(18) yes
W12 O46 1.736(16) yes
W12 O49 2.344(13) yes
W12 O56 1.983(12) yes
W13 O50 2.365(13) yes
W13 O51 1.848(16) yes
W13 O56 1.862(15) yes
W13 O57 1.947(16) yes
W13 O59 1.943(16) yes
W13 O62 1.711(15) yes
W14 O50 2.349(14) yes
W14 O52 1.853(16) yes
W14 O53 1.882(14) yes
W14 O57 1.921(16) yes
W14 O58 1.908(18) yes
W14 O60 1.715(15) yes
W15 O50 2.376(15) yes
W15 O54 1.892(13) yes
W15 O55 1.851(14) yes
W15 O58 1.971(17) yes
W15 O59 1.933(14) yes
W15 O61 1.698(16) yes
P1 O13 1.587(11) yes
P1 O14 1.532(16) yes
P1 O15 1.549(14) yes
P1 O16 1.526(15) yes
P2 O47 1.527(16) yes
P2 O48 1.552(14) yes
P2 O49 1.533(15) yes
P2 O50 1.604(12) yes
Al1 O1 1.883(18) yes
Al1 O3 1.863(16) yes
Al1 O4 1.832(16) yes
Al1 O7 1.881(16) yes
Al1 O12 1.861(18) yes
Al1 O13 2.140(14) yes
Al2 O1 1.908(15) yes
Al2 O2 1.871(16) yes
Al2 O5 1.839(17) yes
Al2 O8 1.902(15) yes
Al2 O9 1.871(14) yes
Al2 O13 2.128(16) yes
Al3 O2 1.912(17) yes
Al3 O3 1.884(15) yes
Al3 O6 1.814(16) yes
Al3 O10 1.918(14) yes
Al3 O11 1.891(17) yes
Al3 O13 2.144(15) yes
N1 C1 1.46(3) yes
N1 C2 1.46(4) yes
N1 C3 1.49(3) yes
N1 C4 1.47(3) yes
N2 C5 1.48(4) yes
N2 C6 1.47(3) yes
N2 C7 1.47(3) yes
N2 C8 1.47(4) yes
N3 C9 1.47(4) yes
N3 C10 1.45(5) yes
N3 C11 1.47(6) yes
N3 C12 1.50(4) yes
N4 C13 1.47(5) yes
N4 C14 1.46(5) yes
N4 C15 1.46(4) yes
N4 C16 1.48(4) yes
N5 C17 1.48(8) yes
N5 C18 1.49(7) yes
N5 C19 1.48(7) yes
N5 C20 1.48(9) yes
N6 C21 1.47(7) yes
N6 C22 1.47(8) yes
N6 C23 1.46(7) yes
N6 C24 1.48(11) yes
N7 C25 1.47(10) yes
N7 C26 1.48(8) yes
N7 C27 1.48(8) yes
N7 C28 1.49(8) yes
O1 H1 0.840 no
O2 H2 0.840 no
O3 H3 0.840 no
O4 H4 0.840 no
O5 H5 0.840 no
O6 H6O1 0.982 no
O6 H6O2 0.989 no
C1 H1A 0.980 no
C1 H1B 0.980 no
C1 H1C 0.980 no
C2 H2A 0.980 no
C2 H2B 0.980 no
C2 H2C 0.980 no
C3 H3A 0.980 no
C3 H3B 0.980 no
C3 H3C 0.980 no
C4 H4A 0.980 no
C4 H4B 0.980 no
C4 H4C 0.980 no
C5 H5A 0.980 no
C5 H5B 0.980 no
C5 H5C 0.980 no
C6 H6A 0.980 no
C6 H6B 0.980 no
C6 H6C 0.980 no
C7 H7A 0.980 no
C7 H7B 0.980 no
C7 H7C 0.980 no
C8 H8A 0.980 no
C8 H8B 0.980 no
C8 H8C 0.980 no
C9 H9A 0.980 no
C9 H9B 0.980 no
C9 H9C 0.980 no
C10 H10A 0.980 no
C10 H10B 0.980 no
C10 H10C 0.980 no
C11 H11A 0.980 no
C11 H11B 0.980 no
C11 H11C 0.980 no
C12 H12A 0.980 no
C12 H12B 0.980 no
C12 H12C 0.980 no
C13 H13A 0.980 no
C13 H13B 0.980 no
C13 H13C 0.980 no
C14 H14A 0.980 no
C14 H14B 0.980 no
C14 H14C 0.980 no
C15 H15A 0.980 no
C15 H15B 0.980 no
C15 H15C 0.980 no
C16 H16A 0.980 no
C16 H16B 0.980 no
C16 H16C 0.980 no
C17 H17A 0.980 no
C17 H17B 0.980 no
C17 H17C 0.980 no
C18 H18A 0.980 no
C18 H18B 0.980 no
C18 H18C 0.980 no
C19 H19A 0.980 no
C19 H19B 0.980 no
C19 H19C 0.980 no
C20 H20A 0.980 no
C20 H20B 0.980 no
C20 H20C 0.980 no
C21 H21A 0.980 no
C21 H21B 0.980 no
C21 H21C 0.980 no
C22 H22A 0.980 no
C22 H22B 0.980 no
C22 H22C 0.980 no
C23 H23A 0.980 no
C23 H23B 0.980 no
C23 H23C 0.980 no
C24 H24A 0.980 no
C24 H24B 0.980 no
C24 H24C 0.980 no
C25 H25A 0.980 no
C25 H25B 0.980 no
C25 H25C 0.980 no
C26 H26A 0.980 no
C26 H26B 0.980 no
C26 H26C 0.980 no
C27 H27A 0.981 no
C27 H27B 0.980 no
C27 H27C 0.980 no
C28 H28A 0.980 no
C28 H28B 0.980 no
C28 H28C 0.980 no

loop_
_geom_hbond_atom_site_label_D
_geom_hbond_atom_site_label_H
_geom_hbond_atom_site_label_A
_geom_hbond_site_symmetry_A
_geom_hbond_distance_DA
_geom_hbond_distance_DH
_geom_hbond_distance_HA
_geom_hbond_angle_DHA
_geom_hbond_publ_flag
O3 H3 O1 2_656 2.928(16) 0.840 2.191 146.4 no
O6 H6O1 O5 2_656 2.458(17) 0.982 1.630 139.2 no

loop_
_geom_torsion_atom_site_label_1
_geom_torsion_atom_site_label_2
_geom_torsion_atom_site_label_3
_geom_torsion_atom_site_label_4
_geom_torsion
_geom_torsion_publ_flag
O7 W1 O14 W2 93.5(7) no
O7 W1 O14 P1 -45.5(10) no
O14 W1 O7 Al1 50.5(18) no
O7 W1 O17 W2 -74.4(8) no
O17 W1 O7 Al1 122.6(19) no
O7 W1 O22 W6 17.2(13) no
O22 W1 O7 Al1 -33.9(19) no
O23 W1 O7 Al1 -136.1(19) no
O14 W1 O17 W2 5.8(6) no
O17 W1 O14 W2 -4.0(4) no
O17 W1 O14 P1 -143.1(10) no
O14 W1 O22 W6 -64.9(12) no
O22 W1 O14 W2 -175.7(5) no
O22 W1 O14 P1 45.2(10) no
O29 W1 O14 W2 -90.7(6) no
O29 W1 O14 P1 130.3(11) no
O17 W1 O22 W6 -84.8(17) no
O22 W1 O17 W2 26.6(16) no
O23 W1 O17 W2 -177.5(7) no
O29 W1 O17 W2 88.5(7) no
O23 W1 O22 W6 119.5(13) no
O29 W1 O22 W6 -146.7(13) no
O8 W2 O14 W1 -92.3(6) no
O8 W2 O14 P1 46.8(9) no
O14 W2 O8 Al2 -51.6(17) no
O8 W2 O17 W1 74.3(8) no
O17 W2 O8 Al2 -123.9(18) no
O8 W2 O18 W3 -17.8(14) no
O18 W2 O8 Al2 32.9(18) no
O24 W2 O8 Al2 135.9(18) no
O14 W2 O17 W1 -5.8(6) no
O17 W2 O14 W1 4.0(4) no
O17 W2 O14 P1 143.1(9) no
O14 W2 O18 W3 63.7(13) no
O18 W2 O14 W1 175.4(5) no
O18 W2 O14 P1 -45.4(8) no
O30 W2 O14 W1 91.8(5) no
O30 W2 O14 P1 -129.1(9) no
O17 W2 O18 W3 84.5(16) no
O18 W2 O17 W1 -27.5(16) no
O24 W2 O17 W1 175.8(7) no
O30 W2 O17 W1 -88.3(8) no
O24 W2 O18 W3 -119.1(13) no
O30 W2 O18 W3 145.7(14) no
O9 W3 O15 W4 91.5(6) no
O9 W3 O15 P1 -45.1(8) no
O15 W3 O9 Al2 52.4(19) no
O9 W3 O18 W2 17.5(14) no
O18 W3 O9 Al2 -33(2) no
O9 W3 O19 W4 -74.0(8) no
O19 W3 O9 Al2 125(2) no
O25 W3 O9 Al2 -135(2) no
O15 W3 O18 W2 -64.5(13) no
O18 W3 O15 W4 -176.4(5) no
O18 W3 O15 P1 47.0(8) no
O15 W3 O19 W4 6.8(6) no
O19 W3 O15 W4 -4.8(4) no
O19 W3 O15 P1 -141.4(9) no
O31 W3 O15 W4 -92.7(5) no
O31 W3 O15 P1 130.6(9) no
O18 W3 O19 W4 28.9(17) no
O19 W3 O18 W2 -85.8(17) no
O25 W3 O18 W2 119.7(13) no
O31 W3 O18 W2 -146.0(14) no
O25 W3 O19 W4 -176.3(7) no
O31 W3 O19 W4 88.7(8) no
O10 W4 O15 W3 -91.8(6) no
O10 W4 O15 P1 45.2(9) no
O15 W4 O10 Al3 -52.9(19) no
O10 W4 O19 W3 74.2(8) no
O19 W4 O10 Al3 -125(2) no
O10 W4 O20 W5 -18.8(13) no
O20 W4 O10 Al3 32(2) no
O26 W4 O10 Al3 135.2(19) no
O15 W4 O19 W3 -6.8(6) no
O19 W4 O15 W3 4.8(4) no
O19 W4 O15 P1 141.8(9) no
O15 W4 O20 W5 63.6(12) no
O20 W4 O15 W3 176.6(5) no
O20 W4 O15 P1 -46.4(8) no
O32 W4 O15 W3 92.3(6) no
O32 W4 O15 P1 -130.7(9) no
O19 W4 O20 W5 84.0(16) no
O20 W4 O19 W3 -28.0(17) no
O26 W4 O19 W3 176.3(7) no
O32 W4 O19 W3 -88.0(7) no
O26 W4 O20 W5 -120.7(12) no
O32 W4 O20 W5 144.2(13) no
O11 W5 O16 W6 92.6(5) no
O11 W5 O16 P1 -45.0(8) no
O16 W5 O11 Al3 50.5(17) no
O11 W5 O20 W4 19.0(13) no
O20 W5 O11 Al3 -34.3(18) no
O11 W5 O21 W6 -74.8(8) no
O21 W5 O11 Al3 123.7(18) no
O27 W5 O11 Al3 -137.0(17) no
O16 W5 O20 W4 -63.0(12) no
O20 W5 O16 W6 -176.4(5) no
O20 W5 O16 P1 46.1(8) no
O16 W5 O21 W6 5.7(6) no
O21 W5 O16 W6 -4.0(4) no
O21 W5 O16 P1 -141.5(8) no
O33 W5 O16 W6 -92.2(5) no
O33 W5 O16 P1 130.3(8) no
O20 W5 O21 W6 25.9(18) no
O21 W5 O20 W4 -82.5(17) no
O27 W5 O20 W4 120.3(12) no
O33 W5 O20 W4 -144.8(13) no
O27 W5 O21 W6 -176.5(7) no
O33 W5 O21 W6 87.9(8) no
O12 W6 O16 W5 -92.0(6) no
O12 W6 O16 P1 45.4(9) no
O16 W6 O12 Al1 -50.7(16) no
O12 W6 O21 W5 75.6(8) no
O21 W6 O12 Al1 -123.6(16) no
O12 W6 O22 W1 -17.5(13) no
O22 W6 O12 Al1 33.1(16) no
O28 W6 O12 Al1 134.2(16) no
O16 W6 O21 W5 -5.7(6) no
O21 W6 O16 W5 4.0(4) no
O21 W6 O16 P1 141.5(9) no
O16 W6 O22 W1 65.2(12) no
O22 W6 O16 W5 176.3(5) no
O22 W6 O16 P1 -46.3(8) no
O34 W6 O16 W5 91.0(6) no
O34 W6 O16 P1 -131.5(9) no
O21 W6 O22 W1 83.8(17) no
O22 W6 O21 W5 -25.1(17) no
O28 W6 O21 W5 177.7(7) no
O34 W6 O21 W5 -88.3(7) no
O28 W6 O22 W1 -119.0(13) no
O34 W6 O22 W1 147.1(13) no
O29 W7 O35 W8 -74.8(9) no
O29 W7 O40 W12 129.9(19) no
O29 W7 O47 W8 88.9(6) no
O29 W7 O47 P2 -127.5(10) no
O35 W7 O40 W12 32(3) no
O40 W7 O35 W8 23.0(18) no
O41 W7 O35 W8 -175.8(9) no
O35 W7 O47 W8 -5.5(5) no
O35 W7 O47 P2 138.1(9) no
O47 W7 O35 W8 7.9(7) no
O35 W7 O51 W13 -130.0(19) no
O51 W7 O35 W8 89.0(9) no
O41 W7 O40 W12 -129.3(19) no
O40 W7 O47 W8 -179.5(5) no
O40 W7 O47 P2 -35.9(8) no
O47 W7 O40 W12 46.4(19) no
O40 W7 O51 W13 28.5(18) no
O51 W7 O40 W12 -35.4(19) no
O41 W7 O51 W13 129.9(19) no
O47 W7 O51 W13 -56.0(18) no
O51 W7 O47 W8 -96.4(6) no
O51 W7 O47 P2 47.2(9) no
O30 W8 O35 W7 74.4(9) no
O30 W8 O36 W9 -127.4(18) no
O30 W8 O47 W7 -88.8(6) no
O30 W8 O47 P2 127.6(9) no
O35 W8 O36 W9 -30(3) no
O36 W8 O35 W7 -22.7(18) no
O42 W8 O35 W7 174.8(8) no
O35 W8 O47 W7 5.4(5) no
O35 W8 O47 P2 -138.2(9) no
O47 W8 O35 W7 -7.9(7) no
O35 W8 O52 W14 133.8(19) no
O52 W8 O35 W7 -88.6(9) no
O42 W8 O36 W9 132.5(17) no
O36 W8 O47 W7 179.8(5) no
O36 W8 O47 P2 36.2(8) no
O47 W8 O36 W9 -44.2(17) no
O36 W8 O52 W14 -25.7(19) no
O52 W8 O36 W9 36.4(17) no
O42 W8 O52 W14 -126.4(19) no
O47 W8 O52 W14 60.1(19) no
O52 W8 O47 W7 94.9(6) no
O52 W8 O47 P2 -48.7(9) no
O31 W9 O36 W8 127.5(18) no
O31 W9 O37 W10 -73.2(8) no
O31 W9 O48 W10 89.1(6) no
O31 W9 O48 P2 -125.4(10) no
O36 W9 O37 W10 25.4(16) no
O37 W9 O36 W8 28(3) no
O43 W9 O36 W8 -131.7(17) no
O36 W9 O48 W10 180.0(5) no
O36 W9 O48 P2 -34.6(9) no
O48 W9 O36 W8 44.0(17) no
O36 W9 O53 W14 29(2) no
O53 W9 O36 W8 -37.0(17) no
O43 W9 O37 W10 -174.4(8) no
O37 W9 O48 W10 -6.3(4) no
O37 W9 O48 P2 139.1(10) no
O48 W9 O37 W10 9.0(6) no
O37 W9 O53 W14 -130(2) no
O53 W9 O37 W10 89.8(8) no
O43 W9 O53 W14 131(2) no
O48 W9 O53 W14 -57(2) no
O53 W9 O48 W10 -96.7(6) no
O53 W9 O48 P2 48.8(10) no
O32 W10 O37 W9 73.1(8) no
O32 W10 O38 W11 -126.6(19) no
O32 W10 O48 W9 -88.8(6) no
O32 W10 O48 P2 126.5(10) no
O37 W10 O38 W11 -27(3) no
O38 W10 O37 W9 -26.2(18) no
O44 W10 O37 W9 173.9(7) no
O37 W10 O48 W9 6.2(5) no
O37 W10 O48 P2 -138.4(9) no
O48 W10 O37 W9 -9.1(6) no
O37 W10 O54 W15 132.6(19) no
O54 W10 O37 W9 -90.5(8) no
O44 W10 O38 W11 132.8(18) no
O38 W10 O48 W9 179.8(5) no
O38 W10 O48 P2 35.1(9) no
O48 W10 O38 W11 -43.2(18) no
O38 W10 O54 W15 -27.3(18) no
O54 W10 O38 W11 37.9(18) no
O44 W10 O54 W15 -128.9(18) no
O48 W10 O54 W15 59.1(18) no
O54 W10 O48 W9 95.3(6) no
O54 W10 O48 P2 -49.4(9) no
O33 W11 O38 W10 126.0(19) no
O33 W11 O39 W12 -74.1(8) no
O33 W11 O49 W12 88.6(5) no
O33 W11 O49 P2 -126.8(9) no
O38 W11 O39 W12 20.6(16) no
O39 W11 O38 W10 31(3) no
O45 W11 O38 W10 -133.4(18) no
O38 W11 O49 W12 179.8(5) no
O38 W11 O49 P2 -35.6(8) no
O49 W11 O38 W10 43.1(18) no
O38 W11 O55 W15 25.9(18) no
O55 W11 O38 W10 -37.2(18) no
O45 W11 O39 W12 -174.8(7) no
O39 W11 O49 W12 -5.3(4) no
O39 W11 O49 P2 139.3(9) no
O49 W11 O39 W12 7.9(6) no
O39 W11 O55 W15 -132.1(18) no
O55 W11 O39 W12 88.1(8) no
O45 W11 O55 W15 127.7(18) no
O49 W11 O55 W15 -59.9(18) no
O55 W11 O49 W12 -95.9(5) no
O55 W11 O49 P2 48.7(8) no
O34 W12 O39 W11 76.3(8) no
O34 W12 O40 W7 -130.7(19) no
O34 W12 O49 W11 -87.6(6) no
O34 W12 O49 P2 127.9(10) no
O39 W12 O40 W7 -32(3) no
O40 W12 O39 W11 -22.5(16) no
O46 W12 O39 W11 176.2(8) no
O39 W12 O49 W11 5.4(4) no
O39 W12 O49 P2 -139.2(10) no
O49 W12 O39 W11 -8.0(6) no
O39 W12 O56 W13 134.0(17) no
O56 W12 O39 W11 -88.6(8) no
O46 W12 O40 W7 129.1(19) no
O40 W12 O49 W11 179.6(5) no
O40 W12 O49 P2 35.0(9) no
O49 W12 O40 W7 -46.1(19) no
O40 W12 O56 W13 -24.4(16) no
O56 W12 O40 W7 34.6(19) no
O46 W12 O56 W13 -125.7(17) no
O49 W12 O56 W13 60.4(16) no
O56 W12 O49 W11 95.3(6) no
O56 W12 O49 P2 -49.3(9) no
O50 W13 O51 W7 56.7(18) no
O51 W13 O50 W14 90.2(6) no
O51 W13 O50 W15 -177.1(6) no
O51 W13 O50 P2 -44.0(11) no
O50 W13 O56 W12 -60.6(16) no
O56 W13 O50 W14 178.1(6) no
O56 W13 O50 W15 -89.2(6) no
O56 W13 O50 P2 43.9(11) no
O50 W13 O57 W14 2.3(9) no
O57 W13 O50 W14 -1.6(6) no
O57 W13 O50 W15 91.1(6) no
O57 W13 O50 P2 -135.8(12) no
O50 W13 O59 W15 -2.4(8) no
O59 W13 O50 W14 -91.0(6) no
O59 W13 O50 W15 1.7(5) no
O59 W13 O50 P2 134.8(12) no
O51 W13 O56 W12 24.6(16) no
O56 W13 O51 W7 -27.8(18) no
O51 W13 O57 W14 -82.4(10) no
O57 W13 O51 W7 128.7(19) no
O51 W13 O59 W15 1(3) no
O59 W13 O51 W7 54(3) no
O62 W13 O51 W7 -129.8(18) no
O56 W13 O57 W14 1(3) no
O57 W13 O56 W12 -60(3) no
O56 W13 O59 W15 81.9(9) no
O59 W13 O56 W12 -133.1(16) no
O62 W13 O56 W12 126.4(16) no
O57 W13 O59 W15 -75.4(9) no
O59 W13 O57 W14 75.7(10) no
O62 W13 O57 W14 175.2(10) no
O62 W13 O59 W15 -175.8(9) no
O50 W14 O52 W8 -60.2(19) no
O52 W14 O50 W13 -89.8(6) no
O52 W14 O50 W15 178.2(6) no
O52 W14 O50 P2 43.8(10) no
O50 W14 O53 W9 57(2) no
O53 W14 O50 W13 -177.1(7) no
O53 W14 O50 W15 90.9(6) no
O53 W14 O50 P2 -43.5(10) no
O50 W14 O57 W13 -2.3(9) no
O57 W14 O50 W13 1.6(6) no
O57 W14 O50 W15 -90.5(6) no
O57 W14 O50 P2 135.1(11) no
O50 W14 O58 W15 1.1(8) no
O58 W14 O50 W13 91.3(6) no
O58 W14 O50 W15 -0.8(5) no
O58 W14 O50 P2 -135.2(11) no
O52 W14 O53 W9 -28(2) no
O53 W14 O52 W8 24.7(19) no
O52 W14 O57 W13 82.0(10) no
O57 W14 O52 W8 -133.0(19) no
O52 W14 O58 W15 -2(3) no
O58 W14 O52 W8 -58(3) no
O60 W14 O52 W8 127.9(19) no
O53 W14 O57 W13 1(3) no
O57 W14 O53 W9 53(4) no
O53 W14 O58 W15 -83.3(9) no
O58 W14 O53 W9 129(2) no
O60 W14 O53 W9 -132(2) no
O57 W14 O58 W15 74.7(9) no
O58 W14 O57 W13 -75.9(10) no
O60 W14 O57 W13 -174.1(11) no
O60 W14 O58 W15 172.9(10) no
O50 W15 O54 W10 -59.5(18) no
O54 W15 O50 W13 177.6(6) no
O54 W15 O50 W14 -90.1(6) no
O54 W15 O50 P2 44.8(10) no
O50 W15 O55 W11 60.0(18) no
O55 W15 O50 W13 89.6(6) no
O55 W15 O50 W14 -178.1(6) no
O55 W15 O50 P2 -43.2(10) no
O50 W15 O58 W14 -1.1(8) no
O58 W15 O50 W13 -91.6(6) no
O58 W15 O50 W14 0.7(5) no
O58 W15 O50 P2 135.6(11) no
O50 W15 O59 W13 2.4(8) no
O59 W15 O50 W13 -1.7(5) no
O59 W15 O50 W14 90.7(6) no
O59 W15 O50 P2 -134.5(11) no
O54 W15 O55 W11 -24.5(18) no
O55 W15 O54 W10 25.5(18) no
O54 W15 O58 W14 83.3(9) no
O58 W15 O54 W10 -130.7(19) no
O54 W15 O59 W13 1(2) no
O59 W15 O54 W10 -58(3) no
O61 W15 O54 W10 129.1(18) no
O55 W15 O58 W14 2(2) no
O58 W15 O55 W11 57(3) no
O55 W15 O59 W13 -82.2(9) no
O59 W15 O55 W11 132.4(18) no
O61 W15 O55 W11 -126.3(18) no
O58 W15 O59 W13 74.5(9) no
O59 W15 O58 W14 -74.4(9) no
O61 W15 O58 W14 -174.6(9) no
O61 W15 O59 W13 173.7(9) no
O13 P1 O14 W1 61.9(11) no
O13 P1 O14 W2 -63.6(10) no
O14 P1 O13 Al1 -60.2(13) no
O14 P1 O13 Al2 61.2(11) no
O14 P1 O13 Al3 179.9(9) no
O13 P1 O15 W3 61.5(11) no
O13 P1 O15 W4 -61.7(11) no
O15 P1 O13 Al1 179.6(10) no
O15 P1 O13 Al2 -59.0(12) no
O15 P1 O13 Al3 59.6(12) no
O13 P1 O16 W5 62.5(9) no
O13 P1 O16 W6 -60.7(10) no
O16 P1 O13 Al1 59.0(12) no
O16 P1 O13 Al2 -179.6(8) no
O16 P1 O13 Al3 -61.0(11) no
O14 P1 O15 W3 -55.9(10) no
O14 P1 O15 W4 -179.0(8) no
O15 P1 O14 W1 -179.4(8) no
O15 P1 O14 W2 55.1(10) no
O14 P1 O16 W5 178.9(7) no
O14 P1 O16 W6 55.6(9) no
O16 P1 O14 W1 -55.0(10) no
O16 P1 O14 W2 179.5(7) no
O15 P1 O16 W5 -56.6(9) no
O15 P1 O16 W6 -179.9(7) no
O16 P1 O15 W3 179.8(7) no
O16 P1 O15 W4 56.6(9) no
O47 P2 O48 W9 50.3(10) no
O47 P2 O48 W10 -177.0(7) no
O48 P2 O47 W7 178.2(7) no
O48 P2 O47 W8 -51.4(10) no
O47 P2 O49 W11 177.1(7) no
O47 P2 O49 W12 -51.1(10) no
O49 P2 O47 W7 51.5(10) no
O49 P2 O47 W8 -178.0(7) no
O47 P2 O50 W13 60.7(12) no
O47 P2 O50 W14 -59.4(11) no
O47 P2 O50 W15 179.5(9) no
O50 P2 O47 W7 -65.5(10) no
O50 P2 O47 W8 65.0(10) no
O48 P2 O49 W11 50.0(10) no
O48 P2 O49 W12 -178.2(8) no
O49 P2 O48 W9 177.2(8) no
O49 P2 O48 W10 -50.1(10) no
O48 P2 O50 W13 -178.9(10) no
O48 P2 O50 W14 61.1(12) no
O48 P2 O50 W15 -60.0(12) no
O50 P2 O48 W9 -66.7(12) no
O50 P2 O48 W10 66.0(11) no
O49 P2 O50 W13 -59.6(12) no
O49 P2 O50 W14 -179.7(8) no
O49 P2 O50 W15 59.2(11) no
O50 P2 O49 W11 -65.6(10) no
O50 P2 O49 W12 66.1(11) no
O1 Al1 O3 Al3 80.2(9) no
O3 Al1 O1 Al2 -78.0(8) no
O4 Al1 O1 Al2 -177.3(8) no
O1 Al1 O7 W1 -131.3(19) no
O7 Al1 O1 Al2 89.9(8) no
O1 Al1 O13 P1 133.3(12) no
O1 Al1 O13 Al2 -0.9(6) no
O1 Al1 O13 Al3 -93.1(6) no
O13 Al1 O1 Al2 1.1(7) no
O4 Al1 O3 Al3 177.7(9) no
O3 Al1 O12 W6 131.4(17) no
O12 Al1 O3 Al3 -88.4(9) no
O3 Al1 O13 P1 -134.5(12) no
O3 Al1 O13 Al2 91.2(7) no
O3 Al1 O13 Al3 -0.9(7) no
O13 Al1 O3 Al3 1.1(8) no
O4 Al1 O7 W1 131.4(19) no
O4 Al1 O12 W6 -129.2(17) no
O7 Al1 O12 W6 -36.7(17) no
O12 Al1 O7 W1 38.0(19) no
O7 Al1 O13 P1 42.8(12) no
O7 Al1 O13 Al2 -91.5(7) no
O7 Al1 O13 Al3 176.4(7) no
O13 Al1 O7 W1 -52.0(19) no
O12 Al1 O13 P1 -42.6(12) no
O12 Al1 O13 Al2 -176.9(7) no
O12 Al1 O13 Al3 90.9(7) no
O13 Al1 O12 W6 52.1(17) no
O1 Al2 O2 Al3 -79.3(7) no
O2 Al2 O1 Al1 78.9(8) no
O5 Al2 O1 Al1 174.9(8) no
O1 Al2 O8 W2 133.0(18) no
O8 Al2 O1 Al1 -90.6(8) no
O1 Al2 O13 P1 -134.6(10) no
O1 Al2 O13 Al1 0.9(6) no
O1 Al2 O13 Al3 92.7(6) no
O13 Al2 O1 Al1 -1.1(7) no
O5 Al2 O2 Al3 -173.9(7) no
O2 Al2 O9 W3 -134(2) no
O9 Al2 O2 Al3 89.4(8) no
O2 Al2 O13 P1 133.1(10) no
O2 Al2 O13 Al1 -91.4(6) no
O2 Al2 O13 Al3 0.4(5) no
O13 Al2 O2 Al3 -0.4(6) no
O5 Al2 O8 W2 -132.4(18) no
O5 Al2 O9 W3 130(2) no
O8 Al2 O9 W3 36(2) no
O9 Al2 O8 W2 -36.2(19) no
O8 Al2 O13 P1 -43.8(10) no
O8 Al2 O13 Al1 91.7(6) no
O8 Al2 O13 Al3 -176.5(6) no
O13 Al2 O8 W2 53.9(18) no
O9 Al2 O13 P1 42.0(10) no
O9 Al2 O13 Al1 177.5(6) no
O9 Al2 O13 Al3 -90.8(6) no
O13 Al2 O9 W3 -54(2) no
O2 Al3 O3 Al1 -80.0(9) no
O3 Al3 O2 Al2 79.1(7) no
O6 Al3 O2 Al2 177.2(7) no
O2 Al3 O10 W4 133(2) no
O10 Al3 O2 Al2 -88.6(7) no
O2 Al3 O13 P1 -133.0(10) no
O2 Al3 O13 Al1 92.3(6) no
O2 Al3 O13 Al2 -0.4(5) no
O13 Al3 O2 Al2 0.4(6) no
O6 Al3 O3 Al1 -178.2(9) no
O3 Al3 O11 W5 -131.4(18) no
O11 Al3 O3 Al1 87.4(9) no
O3 Al3 O13 P1 135.6(11) no
O3 Al3 O13 Al1 0.9(7) no
O3 Al3 O13 Al2 -91.8(7) no
O13 Al3 O3 Al1 -1.1(8) no
O6 Al3 O10 W4 -128(2) no
O6 Al3 O11 W5 130.3(18) no
O10 Al3 O11 W5 36.7(18) no
O11 Al3 O10 W4 -35(2) no
O10 Al3 O13 P1 -41.6(10) no
O10 Al3 O13 Al1 -176.3(7) no
O10 Al3 O13 Al2 91.0(6) no
O13 Al3 O10 W4 54(2) no
O11 Al3 O13 P1 42.8(10) no
O11 Al3 O13 Al1 -91.9(6) no
O11 Al3 O13 Al2 175.5(6) no
O13 Al3 O11 W5 -52.7(18) no

loop_
_platon_squeeze_void_nr
_platon_squeeze_void_average_x
_platon_squeeze_void_average_y
_platon_squeeze_void_average_z
_platon_squeeze_void_volume
_platon_squeeze_void_count_electrons
_platon_squeeze_void_content
1 0.500 0.000 0.017 1523 1218 '53.5(H2 O) '
2 0.000 0.500 0.805 1523 1218 '53.5(H2 O) '
3 0.250 0.250 0.000 311 277 '12(H2 O) '
4 0.750 0.250 0.500 311 283 '12.5(H2 O) '
5 0.250 0.750 0.500 311 283 '12.5(H2 O) '
6 0.750 0.750 0.000 311 277 '12(H2 O)  '
